data_2221503
loop_
_publ_author_name
'Zheng, Xiu-Li'
'Liu, Jin-Ting'

_publ_section_title
(<i>S</i>,<i>R</i>,<i>Rp</i>)-<i>N</i>,<i>N</i>-Dimethyl-1-{2-[(1-phenylethyl)aminomethyl]ferrocenyl}ethanamine
_journal_coeditor_code SJ2592
_journal_issue 4
_journal_name_full 'Acta Crystallographica Section E'
_journal_page_first m432
_journal_paper_doi 10.1107/S1600536809008861
_journal_volume 65
_journal_year 2009
_chemical_formula_iupac '[Fe (C5 H5) (C18 H25 N2)]'
_chemical_formula_moiety 'C23 H30 Fe N2'
_chemical_formula_sum 'C23 H30 Fe N2'
_chemical_formula_weight 390.34
_chemical_melting_point 355
_chemical_name_systematic
;
(<i>S</i>,<i>R</i>,<i>Rp</i>)-<i>N</i>,<i>N</i>-Dimethyl-1-{2-[(1-
phenylethyl)aminomethyl]ferrocenyl}ethanamine
;
_space_group_IT_number 19
_symmetry_cell_setting orthorhombic
_symmetry_space_group_name_Hall 'P 2ac 2ab'
_symmetry_space_group_name_H-M 'P 21 21 21'
_atom_sites_solution_hydrogens geom
_atom_sites_solution_primary direct
_atom_sites_solution_secondary difmap
_audit_creation_method SHELXL-97
_cell_angle_alpha 90.00
_cell_angle_beta 90.00
_cell_angle_gamma 90.00
_cell_formula_units_Z 4
_cell_length_a 7.20810(10)
_cell_length_b 16.5546(3)
_cell_length_c 17.6747(2)
_cell_measurement_reflns_used 4056
_cell_measurement_temperature 293(2)
_cell_measurement_theta_max 26.56
_cell_measurement_theta_min 2.46
_cell_volume 2109.07(5)
_computing_cell_refinement 'APEX2 (Bruker, 2005) and SAINT (Bruker, 2005)'
_computing_data_collection 'APEX2 (Bruker, 2005)'
_computing_data_reduction 'SAINT (Bruker, 2005)'
_computing_molecular_graphics 'SHELXTL (Sheldrick, 2008)'
_computing_publication_material 'WinGX (Farrugia, 1999)'
_computing_structure_refinement 'SHELXL97 (Sheldrick, 2008)'
_computing_structure_solution 'SIR97 (Altomare <i>et al.</i>, 1999)'
_diffrn_ambient_temperature 293(2)
_diffrn_measured_fraction_theta_full 0.998
_diffrn_measured_fraction_theta_max 0.998
_diffrn_measurement_device_type 'Bruker APEXII CCD area-detector'
_diffrn_measurement_method '\f and \w'
_diffrn_radiation_monochromator graphite
_diffrn_radiation_source 'fine-focus sealed tube'
_diffrn_radiation_type MoK\a
_diffrn_radiation_wavelength 0.71073
_diffrn_reflns_av_R_equivalents 0.0217
_diffrn_reflns_av_sigmaI/netI 0.0390
_diffrn_reflns_limit_h_max 9
_diffrn_reflns_limit_h_min -9
_diffrn_reflns_limit_k_max 21
_diffrn_reflns_limit_k_min -17
_diffrn_reflns_limit_l_max 19
_diffrn_reflns_limit_l_min -22
_diffrn_reflns_number 9974
_diffrn_reflns_theta_full 27.52
_diffrn_reflns_theta_max 27.52
_diffrn_reflns_theta_min 1.69
_diffrn_standards_number 0
_exptl_absorpt_coefficient_mu 0.723
_exptl_absorpt_correction_T_max 0.8571
_exptl_absorpt_correction_T_min 0.7757
_exptl_absorpt_correction_type multi-scan
_exptl_absorpt_process_details '(SADABS; Bruker, 2005)'
_exptl_crystal_colour orange
_exptl_crystal_density_diffrn 1.229
_exptl_crystal_density_method 'not measured'
_exptl_crystal_description prism
_exptl_crystal_F_000 832
_exptl_crystal_size_max 0.37
_exptl_crystal_size_mid 0.24
_exptl_crystal_size_min 0.22
_refine_diff_density_max 0.307
_refine_diff_density_min -0.323
_refine_ls_abs_structure_details 'Flack (1983), 1859 Friedel pairs'
_refine_ls_abs_structure_Flack 0.010(17)
_refine_ls_extinction_coef 0.0097(9)
_refine_ls_extinction_expression Fc^*^=kFc[1+0.001xFc^2^\l^3^/sin(2\q)]^-1/4^
_refine_ls_extinction_method 'SHELXL97 (Sheldrick, 2008)'
_refine_ls_goodness_of_fit_ref 1.040
_refine_ls_hydrogen_treatment constr
_refine_ls_matrix_type full
_refine_ls_number_parameters 240
_refine_ls_number_reflns 4636
_refine_ls_number_restraints 0
_refine_ls_restrained_S_all 1.040
_refine_ls_R_factor_all 0.0425
_refine_ls_R_factor_gt 0.0321
_refine_ls_shift/su_max 0.001
_refine_ls_shift/su_mean 0.000
_refine_ls_structure_factor_coef Fsqd
_refine_ls_weighting_details 'calc w=1/[\s^2^(Fo^2^)+(0.0459P)^2^] where P=(Fo^2^+2Fc^2^)/3'
_refine_ls_weighting_scheme calc
_refine_ls_wR_factor_gt 0.0809
_refine_ls_wR_factor_ref 0.0853
_reflns_number_gt 3817
_reflns_number_total 4636
_reflns_threshold_expression I>2\s(I)
_cod_data_source_file sj2592.cif
_cod_data_source_block I
_cod_database_code 2221503
_cod_database_fobs_code 2221503

loop_
_symmetry_equiv_pos_as_xyz
'x, y, z'
'-x+1/2, -y, z+1/2'
'-x, y+1/2, -z+1/2'
'x+1/2, -y+1/2, -z'

loop_
_atom_site_type_symbol
_atom_site_label
_atom_site_fract_x
_atom_site_fract_y
_atom_site_fract_z
_atom_site_U_iso_or_equiv
_atom_site_adp_type
_atom_site_calc_flag
_atom_site_refinement_flags
_atom_site_occupancy
_atom_site_disorder_assembly
_atom_site_disorder_group
C C1 1.0099(3) 0.12997(16) 0.17507(15) 0.0575(6) Uani d . 1 . .
H H1 1.0734 0.1596 0.2155 0.069 Uiso calc R 1 . .
C C2 0.8903(4) 0.06312(16) 0.18440(17) 0.0640(7) Uani d . 1 . .
H H2 0.8560 0.0375 0.2324 0.077 Uiso calc R 1 . .
C C3 0.8321(4) 0.03934(17) 0.1114(2) 0.0773(8) Uani d . 1 . .
H H3 0.7485 -0.0057 0.1000 0.093 Uiso calc R 1 . .
C C4 0.9105(4) 0.0916(2) 0.05836(17) 0.0750(8) Uani d . 1 . .
H H4 0.8926 0.0890 0.0035 0.090 Uiso calc R 1 . .
C C5 1.0207(3) 0.14668(19) 0.09645(15) 0.0633(7) Uani d . 1 . .
H H5 1.0932 0.1901 0.0731 0.076 Uiso calc R 1 . .
C C6 0.6597(3) 0.25943(12) 0.18108(11) 0.0425(5) Uani d . 1 . .
C C7 0.5401(3) 0.19310(12) 0.20037(11) 0.0392(4) Uani d . 1 . .
C C8 0.4708(3) 0.16030(15) 0.13168(14) 0.0525(5) Uani d . 1 . .
H H8 0.3871 0.1139 0.1273 0.063 Uiso calc R 1 . .
C C9 0.5447(3) 0.20488(18) 0.07092(13) 0.0609(7) Uani d . 1 . .
H H9 0.5200 0.1952 0.0172 0.073 Uiso calc R 1 . .
C C10 0.6594(3) 0.26565(15) 0.10043(13) 0.0564(6) Uani d . 1 . .
H H10 0.7289 0.3054 0.0707 0.068 Uiso calc R 1 . .
C C11 0.7553(4) 0.31317(12) 0.23737(12) 0.0550(5) Uani d . 1 . .
H H11 0.7953 0.2780 0.2789 0.066 Uiso calc R 1 . .
C C12 0.9319(4) 0.35294(18) 0.2063(2) 0.0882(10) Uani d . 1 . .
H H12A 0.9009 0.3859 0.1634 0.132 Uiso calc R 1 . .
H H12B 1.0182 0.3118 0.1911 0.132 Uiso calc R 1 . .
H H12C 0.9870 0.3860 0.2448 0.132 Uiso calc R 1 . .
C C13 0.5480(6) 0.4271(2) 0.2146(3) 0.1220(15) Uani d . 1 . .
H H13A 0.4445 0.4559 0.2354 0.183 Uiso calc R 1 . .
H H13B 0.5093 0.3987 0.1699 0.183 Uiso calc R 1 . .
H H13C 0.6447 0.4645 0.2017 0.183 Uiso calc R 1 . .
C C14 0.6865(6) 0.4093(2) 0.3382(2) 0.1248(16) Uani d . 1 . .
H H14A 0.7824 0.4469 0.3246 0.187 Uiso calc R 1 . .
H H14B 0.7360 0.3695 0.3721 0.187 Uiso calc R 1 . .
H H14C 0.5868 0.4377 0.3625 0.187 Uiso calc R 1 . .
C C15 0.4913(3) 0.16768(12) 0.27843(12) 0.0461(5) Uani d . 1 . .
H H15A 0.4376 0.1140 0.2772 0.055 Uiso calc R 1 . .
H H15B 0.6029 0.1655 0.3091 0.055 Uiso calc R 1 . .
C C16 0.3378(4) 0.21395(16) 0.39411(14) 0.0633(7) Uani d . 1 . .
H H16 0.4616 0.2072 0.4161 0.076 Uiso calc R 1 . .
C C17 0.2528(6) 0.28883(17) 0.42764(16) 0.1024(11) Uani d . 1 . .
H H17A 0.3336 0.3340 0.4191 0.154 Uiso calc R 1 . .
H H17B 0.2356 0.2813 0.4810 0.154 Uiso calc R 1 . .
H H17C 0.1349 0.2989 0.4042 0.154 Uiso calc R 1 . .
C C18 0.2250(3) 0.13936(13) 0.41281(11) 0.0509(5) Uani d . 1 . .
C C19 0.0457(4) 0.12998(17) 0.38743(14) 0.0650(7) Uani d . 1 . .
H H19 -0.0058 0.1695 0.3565 0.078 Uiso calc R 1 . .
C C20 -0.0590(4) 0.06375(19) 0.40671(17) 0.0758(8) Uani d . 1 . .
H H20 -0.1794 0.0589 0.3883 0.091 Uiso calc R 1 . .
C C21 0.0113(5) 0.00555(17) 0.45218(17) 0.0759(8) Uani d . 1 . .
H H21 -0.0612 -0.0384 0.4663 0.091 Uiso calc R 1 . .
C C22 0.1906(5) 0.01226(19) 0.47722(16) 0.0807(10) Uani d . 1 . .
H H22 0.2409 -0.0280 0.5077 0.097 Uiso calc R 1 . .
C C23 0.2971(4) 0.07837(17) 0.45754(14) 0.0668(7) Uani d . 1 . .
H H23 0.4189 0.0819 0.4746 0.080 Uiso calc R 1 . .
Fe Fe1 0.75311(4) 0.155327(15) 0.131986(14) 0.04165(10) Uani d . 1 . .
N N1 0.3592(3) 0.22386(11) 0.31260(10) 0.0502(5) Uani d . 1 . .
H H1A 0.2996 0.2595 0.2869 0.060 Uiso calc R 1 . .
N N2 0.6172(4) 0.36957(12) 0.27003(14) 0.0728(6) Uani d . 1 . .

loop_
_atom_site_aniso_label
_atom_site_aniso_U_11
_atom_site_aniso_U_22
_atom_site_aniso_U_33
_atom_site_aniso_U_12
_atom_site_aniso_U_13
_atom_site_aniso_U_23
C1 0.0306(11) 0.0782(18) 0.0636(15) 0.0089(11) -0.0034(10) -0.0003(12)
C2 0.0506(14) 0.0629(15) 0.0785(17) 0.0228(12) 0.0044(12) 0.0085(13)
C3 0.0554(15) 0.0600(16) 0.116(2) 0.0148(12) -0.0005(16) -0.0323(16)
C4 0.0477(15) 0.109(2) 0.0685(17) 0.0210(15) 0.0076(13) -0.0260(17)
C5 0.0323(11) 0.0912(19) 0.0665(15) 0.0067(12) 0.0094(11) -0.0015(15)
C6 0.0398(11) 0.0395(11) 0.0483(11) 0.0034(9) 0.0055(9) 0.0042(9)
C7 0.0287(10) 0.0402(10) 0.0485(11) 0.0030(8) 0.0048(8) -0.0034(9)
C8 0.0258(9) 0.0647(13) 0.0668(14) 0.0042(9) -0.0048(10) -0.0160(15)
C9 0.0439(13) 0.0933(19) 0.0457(13) 0.0131(13) -0.0078(11) -0.0003(13)
C10 0.0504(13) 0.0651(15) 0.0538(13) 0.0086(11) 0.0042(12) 0.0160(12)
C11 0.0559(12) 0.0421(10) 0.0669(13) -0.0068(12) -0.0005(15) -0.0005(9)
C12 0.070(2) 0.0742(19) 0.120(3) -0.0304(15) 0.0168(18) -0.0116(19)
C13 0.143(4) 0.065(2) 0.157(4) 0.043(2) 0.039(3) 0.013(2)
C14 0.122(3) 0.115(3) 0.137(3) -0.041(2) 0.029(3) -0.079(2)
C15 0.0461(12) 0.0376(11) 0.0545(12) 0.0032(9) 0.0117(10) 0.0045(9)
C16 0.0703(16) 0.0692(16) 0.0503(13) -0.0099(13) 0.0105(12) -0.0073(12)
C17 0.148(3) 0.0723(18) 0.0865(19) -0.013(3) 0.045(3) -0.0284(15)
C18 0.0549(15) 0.0620(13) 0.0360(9) 0.0027(11) 0.0093(10) -0.0014(8)
C19 0.0621(16) 0.0756(17) 0.0574(15) 0.0046(13) 0.0012(12) 0.0194(12)
C20 0.0616(17) 0.092(2) 0.0741(18) -0.0082(15) 0.0021(14) 0.0083(16)
C21 0.090(2) 0.0652(17) 0.0727(17) -0.0054(15) 0.0308(17) 0.0090(14)
C22 0.098(3) 0.0750(18) 0.0695(17) 0.0160(16) 0.0104(15) 0.0252(14)
C23 0.0604(18) 0.0846(18) 0.0555(13) 0.0105(13) 0.0007(12) 0.0056(13)
Fe1 0.02711(14) 0.05359(17) 0.04423(15) 0.00363(15) 0.00133(16) -0.00439(12)
N1 0.0546(11) 0.0482(10) 0.0477(10) 0.0096(8) 0.0138(9) 0.0055(8)
N2 0.0835(16) 0.0471(12) 0.0877(15) -0.0094(11) 0.0198(14) -0.0162(11)

loop_
_atom_type_symbol
_atom_type_description
_atom_type_scat_dispersion_real
_atom_type_scat_dispersion_imag
_atom_type_scat_source
C C 0.0033 0.0016 'International Tables Vol C Tables 4.2.6.8 and 6.1.1.4'
H H 0.0000 0.0000 'International Tables Vol C Tables 4.2.6.8 and 6.1.1.4'
N N 0.0061 0.0033 'International Tables Vol C Tables 4.2.6.8 and 6.1.1.4'
Fe Fe 0.3463 0.8444 'International Tables Vol C Tables 4.2.6.8 and 6.1.1.4'

loop_
_geom_angle_atom_site_label_1
_geom_angle_atom_site_label_2
_geom_angle_atom_site_label_3
_geom_angle_site_symmetry_1
_geom_angle_site_symmetry_3
_geom_angle
_geom_angle_publ_flag
C2 C1 C5 . . 107.5(2) ?
C2 C1 Fe1 . . 69.61(14) ?
C5 C1 Fe1 . . 69.18(14) ?
C2 C1 H1 . . 126.3 ?
C5 C1 H1 . . 126.3 ?
Fe1 C1 H1 . . 126.3 ?
C3 C2 C1 . . 107.0(3) ?
C3 C2 Fe1 . . 69.52(16) ?
C1 C2 Fe1 . . 69.94(14) ?
C3 C2 H2 . . 126.5 ?
C1 C2 H2 . . 126.5 ?
Fe1 C2 H2 . . 126.5 ?
C4 C3 C2 . . 108.7(3) ?
C4 C3 Fe1 . . 69.44(17) ?
C2 C3 Fe1 . . 69.94(14) ?
C4 C3 H3 . . 125.6 ?
C2 C3 H3 . . 125.6 ?
Fe1 C3 H3 . . 125.6 ?
C5 C4 C3 . . 108.3(3) ?
C5 C4 Fe1 . . 70.42(15) ?
C3 C4 Fe1 . . 70.36(15) ?
C5 C4 H4 . . 125.8 ?
C3 C4 H4 . . 125.8 ?
Fe1 C4 H4 . . 125.8 ?
C4 C5 C1 . . 108.5(3) ?
C4 C5 Fe1 . . 69.67(14) ?
C1 C5 Fe1 . . 70.10(13) ?
C4 C5 H5 . . 125.8 ?
C1 C5 H5 . . 125.8 ?
Fe1 C5 H5 . . 125.8 ?
C10 C6 C7 . . 106.91(19) ?
C10 C6 C11 . . 128.2(2) ?
C7 C6 C11 . . 124.79(18) ?
C10 C6 Fe1 . . 68.76(13) ?
C7 C6 Fe1 . . 69.75(11) ?
C11 C6 Fe1 . . 129.02(16) ?
C8 C7 C6 . . 107.48(18) ?
C8 C7 C15 . . 127.04(19) ?
C6 C7 C15 . . 125.40(18) ?
C8 C7 Fe1 . . 69.11(11) ?
C6 C7 Fe1 . . 69.16(11) ?
C15 C7 Fe1 . . 129.67(14) ?
C9 C8 C7 . . 108.6(2) ?
C9 C8 Fe1 . . 69.22(13) ?
C7 C8 Fe1 . . 70.22(11) ?
C9 C8 H8 . . 125.7 ?
C7 C8 H8 . . 125.7 ?
Fe1 C8 H8 . . 125.7 ?
C10 C9 C8 . . 108.4(2) ?
C10 C9 Fe1 . . 69.80(13) ?
C8 C9 Fe1 . . 70.22(13) ?
C10 C9 H9 . . 125.8 ?
C8 C9 H9 . . 125.8 ?
Fe1 C9 H9 . . 125.8 ?
C9 C10 C6 . . 108.7(2) ?
C9 C10 Fe1 . . 69.66(14) ?
C6 C10 Fe1 . . 70.11(13) ?
C9 C10 H10 . . 125.7 ?
C6 C10 H10 . . 125.7 ?
Fe1 C10 H10 . . 125.7 ?
N2 C11 C6 . . 108.8(2) ?
N2 C11 C12 . . 115.25(19) ?
C6 C11 C12 . . 113.4(2) ?
N2 C11 H11 . . 106.2 ?
C6 C11 H11 . . 106.2 ?
C12 C11 H11 . . 106.2 ?
C11 C12 H12A . . 109.5 ?
C11 C12 H12B . . 109.5 ?
H12A C12 H12B . . 109.5 ?
C11 C12 H12C . . 109.5 ?
H12A C12 H12C . . 109.5 ?
H12B C12 H12C . . 109.5 ?
N2 C13 H13A . . 109.5 ?
N2 C13 H13B . . 109.5 ?
H13A C13 H13B . . 109.5 ?
N2 C13 H13C . . 109.5 ?
H13A C13 H13C . . 109.5 ?
H13B C13 H13C . . 109.5 ?
N2 C14 H14A . . 109.5 ?
N2 C14 H14B . . 109.5 ?
H14A C14 H14B . . 109.5 ?
N2 C14 H14C . . 109.5 ?
H14A C14 H14C . . 109.5 ?
H14B C14 H14C . . 109.5 ?
N1 C15 C7 . . 110.97(16) ?
N1 C15 H15A . . 109.4 ?
C7 C15 H15A . . 109.4 ?
N1 C15 H15B . . 109.4 ?
C7 C15 H15B . . 109.4 ?
H15A C15 H15B . . 108.0 ?
N1 C16 C17 . . 109.9(2) ?
N1 C16 C18 . . 111.36(19) ?
C17 C16 C18 . . 111.5(2) ?
N1 C16 H16 . . 108.0 ?
C17 C16 H16 . . 108.0 ?
C18 C16 H16 . . 108.0 ?
C16 C17 H17A . . 109.5 ?
C16 C17 H17B . . 109.5 ?
H17A C17 H17B . . 109.5 ?
C16 C17 H17C . . 109.5 ?
H17A C17 H17C . . 109.5 ?
H17B C17 H17C . . 109.5 ?
C19 C18 C23 . . 117.2(2) ?
C19 C18 C16 . . 121.6(2) ?
C23 C18 C16 . . 121.2(2) ?
C20 C19 C18 . . 121.7(3) ?
C20 C19 H19 . . 119.2 ?
C18 C19 H19 . . 119.2 ?
C21 C20 C19 . . 120.6(3) ?
C21 C20 H20 . . 119.7 ?
C19 C20 H20 . . 119.7 ?
C20 C21 C22 . . 119.2(3) ?
C20 C21 H21 . . 120.4 ?
C22 C21 H21 . . 120.4 ?
C21 C22 C23 . . 120.5(3) ?
C21 C22 H22 . . 119.8 ?
C23 C22 H22 . . 119.8 ?
C22 C23 C18 . . 120.9(3) ?
C22 C23 H23 . . 119.6 ?
C18 C23 H23 . . 119.6 ?
C4 Fe1 C9 . . 106.55(12) ?
C4 Fe1 C10 . . 118.70(12) ?
C9 Fe1 C10 . . 40.54(10) ?
C4 Fe1 C5 . . 39.90(11) ?
C9 Fe1 C5 . . 124.61(11) ?
C10 Fe1 C5 . . 107.13(11) ?
C4 Fe1 C3 . . 40.20(12) ?
C9 Fe1 C3 . . 119.66(12) ?
C10 Fe1 C3 . . 153.46(13) ?
C5 Fe1 C3 . . 67.24(13) ?
C4 Fe1 C8 . . 125.42(11) ?
C9 Fe1 C8 . . 40.57(10) ?
C10 Fe1 C8 . . 68.27(10) ?
C5 Fe1 C8 . . 161.76(11) ?
C3 Fe1 C8 . . 108.50(11) ?
C4 Fe1 C2 . . 68.29(12) ?
C9 Fe1 C2 . . 154.81(11) ?
C10 Fe1 C2 . . 163.91(11) ?
C5 Fe1 C2 . . 68.16(12) ?
C3 Fe1 C2 . . 40.54(12) ?
C8 Fe1 C2 . . 121.03(11) ?
C4 Fe1 C6 . . 153.86(12) ?
C9 Fe1 C6 . . 68.90(9) ?
C10 Fe1 C6 . . 41.12(9) ?
C5 Fe1 C6 . . 120.20(11) ?
C3 Fe1 C6 . . 164.47(11) ?
C8 Fe1 C6 . . 68.77(9) ?
C2 Fe1 C6 . . 126.70(10) ?
C4 Fe1 C1 . . 67.97(11) ?
C9 Fe1 C1 . . 162.51(11) ?
C10 Fe1 C1 . . 126.11(11) ?
C5 Fe1 C1 . . 40.72(10) ?
C3 Fe1 C1 . . 67.64(11) ?
C8 Fe1 C1 . . 156.02(11) ?
C2 Fe1 C1 . . 40.45(11) ?
C6 Fe1 C1 . . 108.25(10) ?
C4 Fe1 C7 . . 163.22(11) ?
C9 Fe1 C7 . . 68.60(9) ?
C10 Fe1 C7 . . 68.78(9) ?
C5 Fe1 C7 . . 155.95(10) ?
C3 Fe1 C7 . . 127.02(11) ?
C8 Fe1 C7 . . 40.67(9) ?
C2 Fe1 C7 . . 108.85(10) ?
C6 Fe1 C7 . . 41.09(8) ?
C1 Fe1 C7 . . 121.37(9) ?
C16 N1 C15 . . 113.94(19) ?
C16 N1 H1A . . 123.0 ?
C15 N1 H1A . . 123.0 ?
C13 N2 C14 . . 112.2(3) ?
C13 N2 C11 . . 112.3(2) ?
C14 N2 C11 . . 112.0(3) ?

loop_
_geom_bond_atom_site_label_1
_geom_bond_atom_site_label_2
_geom_bond_site_symmetry_2
_geom_bond_distance
_geom_bond_publ_flag
C1 C2 . 1.413(4) ?
C1 C5 . 1.419(4) ?
C1 Fe1 . 2.045(2) ?
C1 H1 . 0.9800 ?
C2 C3 . 1.412(4) ?
C2 Fe1 . 2.041(2) ?
C2 H2 . 0.9800 ?
C3 C4 . 1.395(4) ?
C3 Fe1 . 2.036(3) ?
C3 H3 . 0.9800 ?
C4 C5 . 1.384(4) ?
C4 Fe1 . 2.024(3) ?
C4 H4 . 0.9800 ?
C5 Fe1 . 2.033(2) ?
C5 H5 . 0.9800 ?
C6 C10 . 1.429(3) ?
C6 C7 . 1.437(3) ?
C6 C11 . 1.502(3) ?
C6 Fe1 . 2.043(2) ?
C7 C8 . 1.421(3) ?
C7 C15 . 1.485(3) ?
C7 Fe1 . 2.0514(18) ?
C8 C9 . 1.408(4) ?
C8 Fe1 . 2.0368(19) ?
C8 H8 . 0.9800 ?
C9 C10 . 1.403(4) ?
C9 Fe1 . 2.024(2) ?
C9 H9 . 0.9800 ?
C10 Fe1 . 2.025(2) ?
C10 H10 . 0.9800 ?
C11 N2 . 1.482(3) ?
C11 C12 . 1.535(3) ?
C11 H11 . 0.9800 ?
C12 H12A . 0.9600 ?
C12 H12B . 0.9600 ?
C12 H12C . 0.9600 ?
C13 N2 . 1.454(4) ?
C13 H13A . 0.9600 ?
C13 H13B . 0.9600 ?
C13 H13C . 0.9600 ?
C14 N2 . 1.460(4) ?
C14 H14A . 0.9600 ?
C14 H14B . 0.9600 ?
C14 H14C . 0.9600 ?
C15 N1 . 1.462(2) ?
C15 H15A . 0.9700 ?
C15 H15B . 0.9700 ?
C16 N1 . 1.458(3) ?
C16 C17 . 1.504(4) ?
C16 C18 . 1.515(3) ?
C16 H16 . 0.9800 ?
C17 H17A . 0.9600 ?
C17 H17B . 0.9600 ?
C17 H17C . 0.9600 ?
C18 C19 . 1.377(3) ?
C18 C23 . 1.384(3) ?
C19 C20 . 1.374(4) ?
C19 H19 . 0.9300 ?
C20 C21 . 1.353(4) ?
C20 H20 . 0.9300 ?
C21 C22 . 1.371(4) ?
C21 H21 . 0.9300 ?
C22 C23 . 1.381(4) ?
C22 H22 . 0.9300 ?
C23 H23 . 0.9300 ?
N1 H1A . 0.8600 ?

loop_
_geom_torsion_atom_site_label_1
_geom_torsion_atom_site_label_2
_geom_torsion_atom_site_label_3
_geom_torsion_atom_site_label_4
_geom_torsion_site_symmetry_1
_geom_torsion_site_symmetry_2
_geom_torsion_site_symmetry_3
_geom_torsion_site_symmetry_4
_geom_torsion
_geom_torsion_publ_flag
C5 C1 C2 C3 . . . . 0.9(3) ?
Fe1 C1 C2 C3 . . . . 59.90(17) ?
C5 C1 C2 Fe1 . . . . -59.04(17) ?
C1 C2 C3 C4 . . . . -1.4(3) ?
Fe1 C2 C3 C4 . . . . 58.77(19) ?
C1 C2 C3 Fe1 . . . . -60.17(17) ?
C2 C3 C4 C5 . . . . 1.4(3) ?
Fe1 C3 C4 C5 . . . . 60.48(19) ?
C2 C3 C4 Fe1 . . . . -59.08(18) ?
C3 C4 C5 C1 . . . . -0.9(3) ?
Fe1 C4 C5 C1 . . . . 59.58(18) ?
C3 C4 C5 Fe1 . . . . -60.44(19) ?
C2 C1 C5 C4 . . . . 0.0(3) ?
Fe1 C1 C5 C4 . . . . -59.32(18) ?
C2 C1 C5 Fe1 . . . . 59.31(17) ?
C10 C6 C7 C8 . . . . 0.3(2) ?
C11 C6 C7 C8 . . . . 177.2(2) ?
Fe1 C6 C7 C8 . . . . -58.68(13) ?
C10 C6 C7 C15 . . . . -176.47(19) ?
C11 C6 C7 C15 . . . . 0.5(3) ?
Fe1 C6 C7 C15 . . . . 124.58(19) ?
C10 C6 C7 Fe1 . . . . 58.96(15) ?
C11 C6 C7 Fe1 . . . . -124.1(2) ?
C6 C7 C8 C9 . . . . -0.1(2) ?
C15 C7 C8 C9 . . . . 176.6(2) ?
Fe1 C7 C8 C9 . . . . -58.76(15) ?
C6 C7 C8 Fe1 . . . . 58.71(14) ?
C15 C7 C8 Fe1 . . . . -124.6(2) ?
C7 C8 C9 C10 . . . . -0.2(3) ?
Fe1 C8 C9 C10 . . . . -59.58(17) ?
C7 C8 C9 Fe1 . . . . 59.38(15) ?
C8 C9 C10 C6 . . . . 0.4(3) ?
Fe1 C9 C10 C6 . . . . -59.47(16) ?
C8 C9 C10 Fe1 . . . . 59.84(17) ?
C7 C6 C10 C9 . . . . -0.4(3) ?
C11 C6 C10 C9 . . . . -177.2(2) ?
Fe1 C6 C10 C9 . . . . 59.19(17) ?
C7 C6 C10 Fe1 . . . . -59.59(14) ?
C11 C6 C10 Fe1 . . . . 123.6(2) ?
C10 C6 C11 N2 . . . . 101.0(3) ?
C7 C6 C11 N2 . . . . -75.2(3) ?
Fe1 C6 C11 N2 . . . . -166.40(16) ?
C10 C6 C11 C12 . . . . -28.7(3) ?
C7 C6 C11 C12 . . . . 155.1(2) ?
Fe1 C6 C11 C12 . . . . 63.9(3) ?
C8 C7 C15 N1 . . . . -101.7(2) ?
C6 C7 C15 N1 . . . . 74.4(3) ?
Fe1 C7 C15 N1 . . . . 165.68(15) ?
N1 C16 C18 C19 . . . . -59.7(3) ?
C17 C16 C18 C19 . . . . 63.5(3) ?
N1 C16 C18 C23 . . . . 121.7(2) ?
C17 C16 C18 C23 . . . . -115.2(3) ?
C23 C18 C19 C20 . . . . 1.2(4) ?
C16 C18 C19 C20 . . . . -177.5(2) ?
C18 C19 C20 C21 . . . . 0.6(4) ?
C19 C20 C21 C22 . . . . -1.8(5) ?
C20 C21 C22 C23 . . . . 1.3(4) ?
C21 C22 C23 C18 . . . . 0.5(4) ?
C19 C18 C23 C22 . . . . -1.7(4) ?
C16 C18 C23 C22 . . . . 177.0(2) ?
C5 C4 Fe1 C9 . . . . 124.64(19) ?
C3 C4 Fe1 C9 . . . . -116.63(18) ?
C5 C4 Fe1 C10 . . . . 82.5(2) ?
C3 C4 Fe1 C10 . . . . -158.81(17) ?
C3 C4 Fe1 C5 . . . . 118.7(3) ?
C5 C4 Fe1 C3 . . . . -118.7(3) ?
C5 C4 Fe1 C8 . . . . 165.07(16) ?
C3 C4 Fe1 C8 . . . . -76.2(2) ?
C5 C4 Fe1 C2 . . . . -81.49(19) ?
C3 C4 Fe1 C2 . . . . 37.24(17) ?
C5 C4 Fe1 C6 . . . . 48.9(3) ?
C3 C4 Fe1 C6 . . . . 167.7(2) ?
C5 C4 Fe1 C1 . . . . -37.75(17) ?
C3 C4 Fe1 C1 . . . . 80.98(18) ?
C5 C4 Fe1 C7 . . . . -164.8(3) ?
C3 C4 Fe1 C7 . . . . -46.1(4) ?
C10 C9 Fe1 C4 . . . . -115.05(17) ?
C8 C9 Fe1 C4 . . . . 125.64(17) ?
C8 C9 Fe1 C10 . . . . -119.3(2) ?
C10 C9 Fe1 C5 . . . . -75.16(18) ?
C8 C9 Fe1 C5 . . . . 165.53(15) ?
C10 C9 Fe1 C3 . . . . -156.65(17) ?
C8 C9 Fe1 C3 . . . . 84.04(18) ?
C10 C9 Fe1 C8 . . . . 119.3(2) ?
C10 C9 Fe1 C2 . . . . 170.9(2) ?
C8 C9 Fe1 C2 . . . . 51.6(3) ?
C10 C9 Fe1 C6 . . . . 37.72(14) ?
C8 C9 Fe1 C6 . . . . -81.60(15) ?
C10 C9 Fe1 C1 . . . . -46.1(4) ?
C8 C9 Fe1 C1 . . . . -165.4(3) ?
C10 C9 Fe1 C7 . . . . 81.95(15) ?
C8 C9 Fe1 C7 . . . . -37.36(13) ?
C9 C10 Fe1 C4 . . . . 81.92(18) ?
C6 C10 Fe1 C4 . . . . -158.28(14) ?
C6 C10 Fe1 C9 . . . . 119.8(2) ?
C9 C10 Fe1 C5 . . . . 123.64(15) ?
C6 C10 Fe1 C5 . . . . -116.56(15) ?
C9 C10 Fe1 C3 . . . . 50.4(3) ?
C6 C10 Fe1 C3 . . . . 170.2(2) ?
C9 C10 Fe1 C8 . . . . -37.62(14) ?
C6 C10 Fe1 C8 . . . . 82.17(15) ?
C9 C10 Fe1 C2 . . . . -166.0(3) ?
C6 C10 Fe1 C2 . . . . -46.2(4) ?
C9 C10 Fe1 C6 . . . . -119.8(2) ?
C9 C10 Fe1 C1 . . . . 164.45(15) ?
C6 C10 Fe1 C1 . . . . -75.75(18) ?
C9 C10 Fe1 C7 . . . . -81.48(14) ?
C6 C10 Fe1 C7 . . . . 38.32(13) ?
C1 C5 Fe1 C4 . . . . -119.5(3) ?
C4 C5 Fe1 C9 . . . . -73.4(2) ?
C1 C5 Fe1 C9 . . . . 167.07(16) ?
C4 C5 Fe1 C10 . . . . -114.5(2) ?
C1 C5 Fe1 C10 . . . . 125.96(17) ?
C4 C5 Fe1 C3 . . . . 37.86(19) ?
C1 C5 Fe1 C3 . . . . -81.7(2) ?
C4 C5 Fe1 C8 . . . . -42.1(4) ?
C1 C5 Fe1 C8 . . . . -161.6(3) ?
C4 C5 Fe1 C2 . . . . 81.8(2) ?
C1 C5 Fe1 C2 . . . . -37.71(17) ?
C4 C5 Fe1 C6 . . . . -157.39(18) ?
C1 C5 Fe1 C6 . . . . 83.07(19) ?
C4 C5 Fe1 C1 . . . . 119.5(3) ?
C4 C5 Fe1 C7 . . . . 169.3(2) ?
C1 C5 Fe1 C7 . . . . 49.8(3) ?
C2 C3 Fe1 C4 . . . . 120.1(2) ?
C4 C3 Fe1 C9 . . . . 80.4(2) ?
C2 C3 Fe1 C9 . . . . -159.44(15) ?
C4 C3 Fe1 C10 . . . . 45.2(3) ?
C2 C3 Fe1 C10 . . . . 165.3(2) ?
C4 C3 Fe1 C5 . . . . -37.59(16) ?
C2 C3 Fe1 C5 . . . . 82.53(18) ?
C4 C3 Fe1 C8 . . . . 123.44(17) ?
C2 C3 Fe1 C8 . . . . -116.43(17) ?
C4 C3 Fe1 C2 . . . . -120.1(2) ?
C4 C3 Fe1 C6 . . . . -159.4(3) ?
C2 C3 Fe1 C6 . . . . -39.3(5) ?
C4 C3 Fe1 C1 . . . . -81.85(18) ?
C2 C3 Fe1 C1 . . . . 38.27(16) ?
C4 C3 Fe1 C7 . . . . 164.90(15) ?
C2 C3 Fe1 C7 . . . . -74.98(19) ?
C9 C8 Fe1 C4 . . . . -72.9(2) ?
C7 C8 Fe1 C4 . . . . 167.16(16) ?
C7 C8 Fe1 C9 . . . . -119.9(2) ?
C9 C8 Fe1 C10 . . . . 37.60(15) ?
C7 C8 Fe1 C10 . . . . -82.29(14) ?
C9 C8 Fe1 C5 . . . . -41.1(4) ?
C7 C8 Fe1 C5 . . . . -161.0(3) ?
C9 C8 Fe1 C3 . . . . -114.31(18) ?
C7 C8 Fe1 C3 . . . . 125.79(15) ?
C9 C8 Fe1 C2 . . . . -157.09(16) ?
C7 C8 Fe1 C2 . . . . 83.01(16) ?
C9 C8 Fe1 C6 . . . . 81.95(16) ?
C7 C8 Fe1 C6 . . . . -37.95(12) ?
C9 C8 Fe1 C1 . . . . 169.3(2) ?
C7 C8 Fe1 C1 . . . . 49.4(3) ?
C9 C8 Fe1 C7 . . . . 119.9(2) ?
C3 C2 Fe1 C4 . . . . -36.93(17) ?
C1 C2 Fe1 C4 . . . . 81.06(18) ?
C3 C2 Fe1 C9 . . . . 45.8(3) ?
C1 C2 Fe1 C9 . . . . 163.8(2) ?
C3 C2 Fe1 C10 . . . . -155.9(3) ?
C1 C2 Fe1 C10 . . . . -37.9(4) ?
C3 C2 Fe1 C5 . . . . -80.05(19) ?
C1 C2 Fe1 C5 . . . . 37.95(16) ?
C1 C2 Fe1 C3 . . . . 118.0(2) ?
C3 C2 Fe1 C8 . . . . 82.3(2) ?
C1 C2 Fe1 C8 . . . . -159.69(15) ?
C3 C2 Fe1 C6 . . . . 167.79(17) ?
C1 C2 Fe1 C6 . . . . -74.21(19) ?
C3 C2 Fe1 C1 . . . . -118.0(2) ?
C3 C2 Fe1 C7 . . . . 125.43(17) ?
C1 C2 Fe1 C7 . . . . -116.57(16) ?
C10 C6 Fe1 C4 . . . . 47.4(3) ?
C7 C6 Fe1 C4 . . . . 165.9(2) ?
C11 C6 Fe1 C4 . . . . -75.2(3) ?
C10 C6 Fe1 C9 . . . . -37.20(15) ?
C7 C6 Fe1 C9 . . . . 81.22(13) ?
C11 C6 Fe1 C9 . . . . -159.8(2) ?
C7 C6 Fe1 C10 . . . . 118.42(19) ?
C11 C6 Fe1 C10 . . . . -122.6(2) ?
C10 C6 Fe1 C5 . . . . 81.47(17) ?
C7 C6 Fe1 C5 . . . . -160.10(13) ?
C11 C6 Fe1 C5 . . . . -41.2(2) ?
C10 C6 Fe1 C3 . . . . -163.6(3) ?
C7 C6 Fe1 C3 . . . . -45.1(4) ?
C11 C6 Fe1 C3 . . . . 73.8(4) ?
C10 C6 Fe1 C8 . . . . -80.85(16) ?
C7 C6 Fe1 C8 . . . . 37.57(13) ?
C11 C6 Fe1 C8 . . . . 156.5(2) ?
C10 C6 Fe1 C2 . . . . 165.56(16) ?
C7 C6 Fe1 C2 . . . . -76.01(15) ?
C11 C6 Fe1 C2 . . . . 42.9(2) ?
C10 C6 Fe1 C1 . . . . 124.46(15) ?
C7 C6 Fe1 C1 . . . . -117.11(13) ?
C11 C6 Fe1 C1 . . . . 1.8(2) ?
C10 C6 Fe1 C7 . . . . -118.42(19) ?
C11 C6 Fe1 C7 . . . . 118.9(2) ?
C2 C1 Fe1 C4 . . . . -81.93(19) ?
C5 C1 Fe1 C4 . . . . 37.02(19) ?
C2 C1 Fe1 C9 . . . . -156.7(3) ?
C5 C1 Fe1 C9 . . . . -37.8(4) ?
C2 C1 Fe1 C10 . . . . 167.83(15) ?
C5 C1 Fe1 C10 . . . . -73.2(2) ?
C2 C1 Fe1 C5 . . . . -118.9(2) ?
C2 C1 Fe1 C3 . . . . -38.36(18) ?
C5 C1 Fe1 C3 . . . . 80.6(2) ?
C2 C1 Fe1 C8 . . . . 47.0(3) ?
C5 C1 Fe1 C8 . . . . 166.0(2) ?
C5 C1 Fe1 C2 . . . . 118.9(2) ?
C2 C1 Fe1 C6 . . . . 125.67(16) ?
C5 C1 Fe1 C6 . . . . -115.39(17) ?
C2 C1 Fe1 C7 . . . . 82.42(17) ?
C5 C1 Fe1 C7 . . . . -158.63(16) ?
C8 C7 Fe1 C4 . . . . -38.8(4) ?
C6 C7 Fe1 C4 . . . . -158.1(4) ?
C15 C7 Fe1 C4 . . . . 82.6(4) ?
C8 C7 Fe1 C9 . . . . 37.27(15) ?
C6 C7 Fe1 C9 . . . . -82.02(14) ?
C15 C7 Fe1 C9 . . . . 158.7(2) ?
C8 C7 Fe1 C10 . . . . 80.94(15) ?
C6 C7 Fe1 C10 . . . . -38.35(13) ?
C15 C7 Fe1 C10 . . . . -157.7(2) ?
C8 C7 Fe1 C5 . . . . 165.5(2) ?
C6 C7 Fe1 C5 . . . . 46.2(3) ?
C15 C7 Fe1 C5 . . . . -73.1(3) ?
C8 C7 Fe1 C3 . . . . -74.46(18) ?
C6 C7 Fe1 C3 . . . . 166.25(14) ?
C15 C7 Fe1 C3 . . . . 46.9(2) ?
C6 C7 Fe1 C8 . . . . -119.29(18) ?
C15 C7 Fe1 C8 . . . . 121.4(2) ?
C8 C7 Fe1 C2 . . . . -116.01(15) ?
C6 C7 Fe1 C2 . . . . 124.70(14) ?
C15 C7 Fe1 C2 . . . . 5.4(2) ?
C8 C7 Fe1 C6 . . . . 119.29(18) ?
C15 C7 Fe1 C6 . . . . -119.3(2) ?
C8 C7 Fe1 C1 . . . . -158.82(15) ?
C6 C7 Fe1 C1 . . . . 81.89(15) ?
C15 C7 Fe1 C1 . . . . -37.4(2) ?
C17 C16 N1 C15 . . . . 161.4(3) ?
C18 C16 N1 C15 . . . . -74.6(3) ?
C7 C15 N1 C16 . . . . -166.5(2) ?
C6 C11 N2 C13 . . . . -67.2(3) ?
C12 C11 N2 C13 . . . . 61.4(3) ?
C6 C11 N2 C14 . . . . 165.4(2) ?
C12 C11 N2 C14 . . . . -65.9(3) ?
